data_4318073
loop_
_publ_author_name
'Chongchan Lee'
'Junghyun Lee'
'Soon W. Lee'
'Sang Ook Kang'
'Jaejung Ko'

_publ_section_title
;
 Synthesis and Reactivity of 1,2-Bis(chlorodimethylgermyl)carborane and
 1,2-Bis(bromodimethylstannyl)carborane
;
_journal_name_full 'Inorganic Chemistry'
_journal_page_first 3084
_journal_page_last 3090
_journal_paper_doi 10.1021/ic0110878
_journal_volume 41
_journal_year 2002
_chemical_formula_sum 'C12 H27 B10 P Sn2'
_chemical_formula_weight 547.79
_chemical_name_systematic
;
  ?
;
_space_group_IT_number 62
_symmetry_cell_setting orthorhombic
_symmetry_space_group_name_Hall '-P 2ac 2n'
_symmetry_space_group_name_H-M 'P n m a'
_atom_sites_solution_hydrogens geom
_atom_sites_solution_primary direct
_atom_sites_solution_secondary difmap
_audit_creation_method SHELXL-97
_cell_angle_alpha 90.00
_cell_angle_beta 90.00
_cell_angle_gamma 90.00
_cell_formula_units_Z 4
_cell_length_a 16.2836(14)
_cell_length_b 10.9236(9)
_cell_length_c 12.3182(9)
_cell_measurement_temperature 295(2)
_cell_volume 2191.1(3)
_computing_structure_refinement 'SHELXL-97 (Sheldrick, 1997)'
_computing_structure_solution 'SHELXS-97 (Sheldrick, 1990)'
_diffrn_ambient_temperature 295(2)
_diffrn_measured_fraction_theta_full 0.989
_diffrn_measured_fraction_theta_max 0.989
_diffrn_radiation_monochromator graphite
_diffrn_radiation_source 'fine-focus sealed tube'
_diffrn_radiation_type MoK\a
_diffrn_radiation_wavelength 0.71073
_diffrn_reflns_av_R_equivalents 0.0000
_diffrn_reflns_av_sigmaI/netI 0.0412
_diffrn_reflns_limit_h_max 19
_diffrn_reflns_limit_h_min 0
_diffrn_reflns_limit_k_max 12
_diffrn_reflns_limit_k_min 0
_diffrn_reflns_limit_l_max 14
_diffrn_reflns_limit_l_min 0
_diffrn_reflns_number 2018
_diffrn_reflns_theta_full 25.00
_diffrn_reflns_theta_max 25.00
_diffrn_reflns_theta_min 2.07
_exptl_absorpt_coefficient_mu 2.346
_exptl_crystal_density_diffrn 1.661
_exptl_crystal_density_method 'not measured'
_exptl_crystal_F_000 1056
_refine_diff_density_max 3.823
_refine_diff_density_min -1.127
_refine_diff_density_rms 0.153
_refine_ls_extinction_coef 0.00068(18)
_refine_ls_extinction_expression Fc^*^=kFc[1+0.001xFc^2^\l^3^/sin(2\q)]^-1/4^
_refine_ls_extinction_method SHELXL
_refine_ls_goodness_of_fit_ref 1.039
_refine_ls_hydrogen_treatment mixed
_refine_ls_matrix_type full
_refine_ls_number_parameters 117
_refine_ls_number_reflns 2018
_refine_ls_number_restraints 0
_refine_ls_restrained_S_all 1.039
_refine_ls_R_factor_all 0.0701
_refine_ls_R_factor_gt 0.0519
_refine_ls_shift/su_max 0.054
_refine_ls_shift/su_mean 0.003
_refine_ls_structure_factor_coef Fsqd
_refine_ls_weighting_details 'calc w=1/[\s^2^(Fo^2^)+(0.0460P)^2^+20.8707P] where P=(Fo^2^+2Fc^2^)/3'
_refine_ls_weighting_scheme calc
_refine_ls_wR_factor_gt 0.1201
_refine_ls_wR_factor_ref 0.1327
_reflns_number_gt 1579
_reflns_number_total 2018
_reflns_threshold_expression >2sigma(I)
_cod_data_source_file ic0110878_3.cif
_cod_data_source_block abssnph
_cod_database_code 4318073

loop_
_symmetry_equiv_pos_as_xyz
'x, y, z'
'-x+1/2, -y, z+1/2'
'-x, y+1/2, -z'
'x+1/2, -y+1/2, -z+1/2'
'-x, -y, -z'
'x-1/2, y, -z-1/2'
'x, -y-1/2, z'
'-x-1/2, y-1/2, z-1/2'

loop_
_atom_site_label
_atom_site_type_symbol
_atom_site_fract_x
_atom_site_fract_y
_atom_site_fract_z
_atom_site_U_iso_or_equiv
_atom_site_adp_type
_atom_site_occupancy
_atom_site_symmetry_multiplicity
_atom_site_calc_flag
_atom_site_refinement_flags
_atom_site_disorder_assembly
_atom_site_disorder_group
Sn1 Sn 0.27315(3) 0.07924(5) 0.48260(4) 0.0406(2) Uani 1 1 d . . .
P1 P 0.2590(2) 0.2500 0.6187(3) 0.0484(8) Uani 1 2 d S . .
B1 B 0.2831(7) 0.2500 0.2572(9) 0.034(3) Uani 1 2 d S . .
H1 H 0.2156 0.2500 0.2548 0.041 Uiso 1 2 calc SR . .
B2 B 0.4280(7) 0.2500 0.3890(11) 0.040(3) Uani 1 2 d S . .
H2 H 0.4536 0.2500 0.4716 0.049 Uiso 1 2 calc SR . .
B3 B 0.3413(6) 0.1192(8) 0.2236(7) 0.039(2) Uani 1 1 d . . .
H3 H 0.3115 0.0334 0.1983 0.047 Uiso 1 1 calc R . .
B4 B 0.4322(5) 0.1177(9) 0.3053(7) 0.040(2) Uani 1 1 d . . .
H4 H 0.4613 0.0324 0.3329 0.048 Uiso 1 1 calc R . .
B5 B 0.3443(9) 0.2500 0.1390(10) 0.044(3) Uani 1 2 d S . .
H5A H 0.3165 0.2500 0.0576 0.052 Uiso 1 2 calc SR . .
B6 B 0.4895(8) 0.2500 0.2702(12) 0.046(3) Uani 1 2 d S . .
H6A H 0.5569 0.2500 0.2747 0.056 Uiso 1 2 calc SR . .
B7 B 0.4367(3) 0.1693(4) 0.1661(4) 0.045(2) Uani 1 1 d . . .
H7A H 0.4690 0.1171 0.1028 0.054 Uiso 1 1 calc R . .
C1 C 0.3398(3) 0.1731(4) 0.3526(4) 0.0332(16) Uani 1 1 d R . .
C2 C 0.3568(3) -0.0515(4) 0.5453(4) 0.063(3) Uani 1 1 d R . .
H2A H 0.4027 -0.0100 0.5774 0.076 Uiso 1 1 calc R . .
H2B H 0.3758 -0.1032 0.4875 0.076 Uiso 1 1 calc R . .
H2C H 0.3298 -0.1004 0.5993 0.076 Uiso 1 1 calc R . .
C3 C 0.1667(5) 0.0044(10) 0.4076(8) 0.061(3) Uani 1 1 d . . .
H3A H 0.1324 0.0697 0.3817 0.073 Uiso 1 1 calc R . .
H3B H 0.1368 -0.0437 0.4595 0.073 Uiso 1 1 calc R . .
H3C H 0.1828 -0.0464 0.3477 0.073 Uiso 1 1 calc R . .
C4 C 0.1652(11) 0.2500 0.6370(14) 0.084(3) Uani 1 2 d S . .
C5 C 0.0841(8) 0.2500 0.5875(11) 0.062(4) Uani 1 2 d S . .
H5 H 0.0871 0.2500 0.5121 0.075 Uiso 1 2 calc SR . .
C6 C 0.0047(11) 0.2500 0.6230(15) 0.084(3) Uani 1 2 d S . .
H6 H -0.0389 0.2500 0.5741 0.100 Uiso 1 2 calc SR . .
C7 C -0.0091(9) 0.2500 0.7331(13) 0.071(4) Uani 1 2 d S . .
H7 H -0.0625 0.2500 0.7596 0.085 Uiso 1 2 calc SR . .
C8 C 0.0557(11) 0.2500 0.8035(15) 0.084(3) Uani 1 2 d S . .
H8 H 0.0457 0.2500 0.8778 0.100 Uiso 1 2 calc SR . .
C9 C 0.1350(8) 0.2500 0.7672(10) 0.051(3) Uani 1 2 d S . .
H9 H 0.1761 0.2500 0.8196 0.062 Uiso 1 2 calc SR . .

loop_
_atom_site_aniso_label
_atom_site_aniso_U_11
_atom_site_aniso_U_22
_atom_site_aniso_U_33
_atom_site_aniso_U_23
_atom_site_aniso_U_13
_atom_site_aniso_U_12
Sn1 0.0392(3) 0.0430(4) 0.0395(3) 0.0089(2) 0.0020(2) 0.0024(2)
P1 0.0458(17) 0.063(2) 0.0367(16) 0.000 0.0011(13) 0.000
B1 0.036(6) 0.040(6) 0.027(6) 0.000 -0.005(5) 0.000
B2 0.031(6) 0.049(8) 0.041(7) 0.000 -0.002(5) 0.000
B3 0.050(5) 0.033(4) 0.034(5) -0.007(4) -0.001(4) 0.003(4)
B4 0.034(4) 0.049(5) 0.038(5) 0.000(4) -0.004(4) 0.011(4)
B5 0.055(8) 0.046(8) 0.030(6) 0.000 0.013(6) 0.000
B6 0.032(7) 0.057(9) 0.050(8) 0.000 0.005(6) 0.000
B7 0.045(5) 0.051(6) 0.040(5) -0.004(4) 0.011(4) 0.004(5)
C1 0.030(4) 0.032(4) 0.038(4) 0.001(3) 0.001(3) 0.003(3)
C2 0.067(6) 0.068(7) 0.054(6) 0.021(5) 0.003(5) 0.020(5)
C3 0.048(5) 0.072(7) 0.063(6) 0.010(5) -0.007(4) -0.017(5)
C4 0.106(8) 0.046(5) 0.099(7) 0.000 -0.064(7) 0.000
C5 0.050(7) 0.092(11) 0.045(7) 0.000 -0.001(6) 0.000
C6 0.106(8) 0.046(5) 0.099(7) 0.000 -0.064(7) 0.000
C7 0.056(9) 0.076(10) 0.081(11) 0.000 0.023(8) 0.000
C8 0.106(8) 0.046(5) 0.099(7) 0.000 -0.064(7) 0.000
C9 0.043(7) 0.068(8) 0.043(7) 0.000 0.006(5) 0.000

loop_
_atom_type_symbol
_atom_type_description
_atom_type_scat_dispersion_real
_atom_type_scat_dispersion_imag
_atom_type_scat_source
C C 0.0033 0.0016 'International Tables Vol C Tables 4.2.6.8 and 6.1.1.4'
H H 0.0000 0.0000 'International Tables Vol C Tables 4.2.6.8 and 6.1.1.4'
B B 0.0013 0.0007 'International Tables Vol C Tables 4.2.6.8 and 6.1.1.4'
P P 0.1023 0.0942 'International Tables Vol C Tables 4.2.6.8 and 6.1.1.4'
Sn Sn -0.6537 1.4246 'International Tables Vol C Tables 4.2.6.8 and 6.1.1.4'

loop_
_geom_angle_atom_site_label_1
_geom_angle_atom_site_label_2
_geom_angle_atom_site_label_3
_geom_angle
_geom_angle_site_symmetry_1
_geom_angle_site_symmetry_3
_geom_angle_publ_flag
C2 Sn1 C3 115.0(3) . . ?
C2 Sn1 C1 105.3(2) . . ?
C3 Sn1 C1 105.4(3) . . ?
C2 Sn1 P1 108.38(15) . . ?
C3 Sn1 P1 120.0(3) . . ?
C1 Sn1 P1 100.68(14) . . ?
C4 P1 Sn1 100.8(4) . . ?
C4 P1 Sn1 100.8(4) . 7_565 ?
Sn1 P1 Sn1 95.58(11) . 7_565 ?
C1 B1 C1 58.7(5) . 7_565 ?
C1 B1 B5 105.2(7) . . ?
C1 B1 B5 105.2(7) 7_565 . ?
C1 B1 B3 58.3(4) . . ?
C1 B1 B3 105.7(7) 7_565 . ?
B5 B1 B3 60.2(5) . . ?
C1 B1 B3 105.7(7) . 7_565 ?
C1 B1 B3 58.3(4) 7_565 7_565 ?
B5 B1 B3 60.2(5) . 7_565 ?
B3 B1 B3 108.3(9) . 7_565 ?
C1 B2 C1 58.4(5) 7_565 . ?
C1 B2 B6 104.9(8) 7_565 . ?
C1 B2 B6 104.9(8) . . ?
C1 B2 B4 106.1(7) 7_565 . ?
C1 B2 B4 59.0(4) . . ?
B6 B2 B4 60.0(5) . . ?
C1 B2 B4 59.0(4) 7_565 7_565 ?
C1 B2 B4 106.1(7) . 7_565 ?
B6 B2 B4 60.0(5) . 7_565 ?
B4 B2 B4 108.9(9) . 7_565 ?
C1 B3 B1 59.4(5) . . ?
C1 B3 B5 105.8(6) . . ?
B1 B3 B5 59.9(6) . . ?
C1 B3 B4 59.1(4) . . ?
B1 B3 B4 108.6(7) . . ?
B5 B3 B4 108.4(8) . . ?
C1 B3 B7 106.1(5) . . ?
B1 B3 B7 108.1(6) . . ?
B5 B3 B7 59.8(6) . . ?
B4 B3 B7 60.6(5) . . ?
C1 B4 B6 104.8(6) . . ?
C1 B4 B2 59.0(5) . . ?
B6 B4 B2 59.9(6) . . ?
C1 B4 B3 57.7(4) . . ?
B6 B4 B3 106.9(7) . . ?
B2 B4 B3 106.7(7) . . ?
C1 B4 B7 104.3(5) . . ?
B6 B4 B7 59.6(6) . . ?
B2 B4 B7 107.4(7) . . ?
B3 B4 B7 59.8(4) . . ?
B1 B5 B3 59.9(5) . 7_565 ?
B1 B5 B3 59.9(5) . . ?
B3 B5 B3 107.8(9) 7_565 . ?
B1 B5 B7 108.8(7) . . ?
B3 B5 B7 108.3(8) 7_565 . ?
B3 B5 B7 60.8(5) . . ?
B1 B5 B7 108.8(7) . 7_565 ?
B3 B5 B7 60.8(5) 7_565 7_565 ?
B3 B5 B7 108.3(8) . 7_565 ?
B7 B5 B7 59.6(6) . 7_565 ?
B2 B6 B4 60.1(5) . . ?
B2 B6 B4 60.1(5) . 7_565 ?
B4 B6 B4 109.1(9) . 7_565 ?
B2 B6 B7 108.8(7) . . ?
B4 B6 B7 61.2(4) . . ?
B4 B6 B7 109.0(8) 7_565 . ?
B2 B6 B7 108.8(7) . 7_565 ?
B4 B6 B7 109.0(8) . 7_565 ?
B4 B6 B7 61.2(4) 7_565 7_565 ?
B7 B6 B7 59.4(5) . 7_565 ?
B7 B7 B5 60.2(3) 7_565 . ?
B7 B7 B6 60.3(3) 7_565 . ?
B5 B7 B6 107.4(5) . . ?
B7 B7 B3 107.8(3) 7_565 . ?
B5 B7 B3 59.5(4) . . ?
B6 B7 B3 106.6(6) . . ?
B7 B7 B4 108.2(4) 7_565 . ?
B5 B7 B4 107.4(5) . . ?
B6 B7 B4 59.3(5) . . ?
B3 B7 B4 59.6(4) . . ?
C1 C1 B3 110.3(3) 7_565 . ?
C1 C1 B1 60.6(3) 7_565 . ?
B3 C1 B1 62.3(5) . . ?
C1 C1 B2 60.8(3) 7_565 . ?
B3 C1 B2 113.6(6) . . ?
B1 C1 B2 112.8(5) . . ?
C1 C1 B4 110.5(4) 7_565 . ?
B3 C1 B4 63.2(4) . . ?
B1 C1 B4 114.2(6) . . ?
B2 C1 B4 62.0(5) . . ?
C1 C1 Sn1 117.92(13) 7_565 . ?
B3 C1 Sn1 122.0(4) . . ?
B1 C1 Sn1 117.7(5) . . ?
B2 C1 Sn1 116.9(5) . . ?
B4 C1 Sn1 121.1(4) . . ?
C5 C4 P1 146.8(15) . . ?
C5 C4 C9 97.8(14) . . ?
P1 C4 C9 115.5(10) . . ?
C6 C5 C4 136.5(15) . . ?
C5 C6 C7 118.1(14) . . ?
C8 C7 C6 120.1(16) . . ?
C7 C8 C9 121.4(18) . . ?
C8 C9 C4 126.2(13) . . ?

loop_
_geom_bond_atom_site_label_1
_geom_bond_atom_site_label_2
_geom_bond_distance
_geom_bond_site_symmetry_2
_geom_bond_publ_flag
Sn1 C2 2.119(5) . ?
Sn1 C3 2.128(9) . ?
Sn1 C1 2.189(5) . ?
Sn1 P1 2.518(2) . ?
P1 C4 1.54(2) . ?
P1 Sn1 2.518(2) 7_565 ?
B1 C1 1.714(11) . ?
B1 C1 1.714(11) 7_565 ?
B1 B5 1.764(17) . ?
B1 B3 1.764(11) . ?
B1 B3 1.764(11) 7_565 ?
B2 C1 1.723(12) 7_565 ?
B2 C1 1.723(12) . ?
B2 B6 1.772(18) . ?
B2 B4 1.776(12) . ?
B2 B4 1.776(12) 7_565 ?
B3 C1 1.696(9) . ?
B3 B5 1.769(12) . ?
B3 B4 1.790(12) . ?
B3 B7 1.793(10) . ?
B4 C1 1.722(10) . ?
B4 B6 1.774(12) . ?
B4 B7 1.807(10) . ?
B5 B3 1.769(12) 7_565 ?
B5 B7 1.775(13) . ?
B5 B7 1.775(13) 7_565 ?
B6 B4 1.774(12) 7_565 ?
B6 B7 1.779(13) . ?
B6 B7 1.779(13) 7_565 ?
B7 B7 1.764(10) 7_565 ?
C1 C1 1.681(10) 7_565 ?
C4 C5 1.455(19) . ?
C4 C9 1.68(2) . ?
C5 C6 1.37(2) . ?
C6 C7 1.37(2) . ?
C7 C8 1.37(2) . ?
C8 C9 1.37(2) . ?
